data_2009296
loop_
_publ_author_name
'Kabak, Mehmet '
'Elerman, Yal\;cin'
'G\"uner, Vildan'
'Yildirir, S\"uleyman'
'Durlu, Tahsin Nuri'

_publ_section_title 3,3-Dichloro-1-(<i>p</i>-chlorophenyl)-4-(<i>p</i>-methoxyphenyl)-2-azetidinone
_journal_issue 12
_journal_name_full 'Acta Crystallographica Section C'
_journal_page_first 2115
_journal_page_last 2117
_journal_paper_doi 10.1107/S0108270199012093
_journal_volume 55
_journal_year 1999
_chemical_formula_moiety 'C16 H12 Cl3 N O2'
_chemical_formula_sum 'C16 H12 Cl3 N O2'
_chemical_formula_weight 356.62
_space_group_IT_number 14
_symmetry_cell_setting monoclinic
_symmetry_space_group_name_Hall '-P 2yn'
_symmetry_space_group_name_H-M 'P 1 21/n 1'
_cell_angle_alpha 90
_cell_angle_beta 94.33(4)
_cell_angle_gamma 90
_cell_formula_units_Z 4
_cell_length_a 5.865(2)
_cell_length_b 14.179(3)
_cell_length_c 19.487(3)
_cell_measurement_reflns_used 25
_cell_measurement_temperature 295.2
_cell_measurement_theta_max 7.6
_cell_measurement_theta_min 3.7
_cell_volume 1615.9(7)
_computing_cell_refinement 'MSC/AFC Diffractometer Control Software'
_computing_data_collection
;
MSC/AFC Diffractometer Control Software
(Molecular Structure Corporation, 1994)
;
_computing_data_reduction 'TEXSAN for Windows (Molecular Structure Corporation, 1997)'
_computing_molecular_graphics 'ORTEP-3 (Farrugia, 1997)'
_computing_structure_refinement 'SHELXL97 (Sheldrick, 1997)'
_computing_structure_solution
;
SIR92 (Altomare et al., 1993) and expanded with DIRDIF94
(Beurskens et al., 1994)
;
_diffrn_ambient_temperature 295.2
_diffrn_measured_fraction_theta_full 0.905
_diffrn_measured_fraction_theta_max 0.905
_diffrn_measurement_device 'Rigaku AFC-7S'
_diffrn_measurement_method \w-2\q
_diffrn_radiation_monochromator graphite
_diffrn_radiation_source 'X-ray tube'
_diffrn_radiation_type MoK\a
_diffrn_radiation_wavelength 0.7107
_diffrn_reflns_av_R_equivalents 0.0000
_diffrn_reflns_av_sigmaI/netI 0.0655
_diffrn_reflns_limit_h_max 7
_diffrn_reflns_limit_h_min 0
_diffrn_reflns_limit_k_max 19
_diffrn_reflns_limit_k_min 0
_diffrn_reflns_limit_l_max 26
_diffrn_reflns_limit_l_min -26
_diffrn_reflns_number 3862
_diffrn_reflns_reduction_process 'Lp corrections applied'
_diffrn_reflns_theta_full 28.53
_diffrn_reflns_theta_max 28.53
_diffrn_reflns_theta_min 3.77
_diffrn_standards_decay_% -5.34
_diffrn_standards_interval_count 150
_diffrn_standards_number 3
_exptl_absorpt_coefficient_mu 0.572
_exptl_absorpt_correction_T_max 0.842
_exptl_absorpt_correction_T_min 0.782
_exptl_absorpt_correction_type '\y scan'
_exptl_absorpt_process_details '(North et al., 1968)'
_exptl_crystal_colour colorless
_exptl_crystal_density_diffrn 1.466
_exptl_crystal_density_method 'not measured'
_exptl_crystal_description prismatic
_exptl_crystal_F_000 728
_exptl_crystal_size_max 0.80
_exptl_crystal_size_mid 0.35
_exptl_crystal_size_min 0.30
_refine_diff_density_max 0.428
_refine_diff_density_min -0.323
_refine_ls_extinction_method none
_refine_ls_goodness_of_fit_ref 1.227
_refine_ls_hydrogen_treatment mixed
_refine_ls_matrix_type full
_refine_ls_number_parameters 197
_refine_ls_number_reflns 3861
_refine_ls_number_restraints 0
_refine_ls_restrained_S_all 1.227
_refine_ls_R_factor_all 0.121
_refine_ls_R_factor_gt 0.065
_refine_ls_shift/su_max 0.003
_refine_ls_shift/su_mean 0.000
_refine_ls_structure_factor_coef Fsqd
_refine_ls_weighting_details 'w = 1/[\s^2^(Fo^2^)+(0.1P)^2^] where P = (Fo^2^+2Fc^2^)/3'
_refine_ls_weighting_scheme calc
_refine_ls_wR_factor_ref 0.206
_reflns_number_gt 2045
_reflns_number_total 3862
_reflns_threshold_expression I>2\s(I)
_cod_data_source_file ka1334.cif
_cod_data_source_block ka1334
_cod_depositor_comments
;
The following automatic conversions were performed:

'_refine_ls_weighting_scheme' value 'calc w =
1/[\s^2^(Fo^2^)+(0.1P)^2^] where P = (Fo^2^+2Fc^2^)/3' was changed to
'calc'. New tag '_refine_ls_weighting_details' was created. The value
of the new tag was set to 'w = 1/[\s^2^(Fo^2^)+(0.1P)^2^] where P =
(Fo^2^+2Fc^2^)/3'.

Automatic conversion script
Id: cif_fix_values 3143 2015-03-26 13:38:13Z robertas 
;
_cod_original_cell_volume 1615.7(7)
_cod_original_sg_symbol_H-M 'P 21/n'
_cod_database_code 2009296
_cod_database_fobs_code 2009296

loop_
_symmetry_equiv_pos_as_xyz
'  +x,  +y,  +z'
1/2-x,1/2+y,1/2-z
'  -x,  -y,  -z'
1/2+x,1/2-y,1/2+z

loop_
_atom_site_label
_atom_site_fract_x
_atom_site_fract_y
_atom_site_fract_z
_atom_site_U_iso_or_equiv
_atom_site_adp_type
_atom_site_calc_flag
_atom_site_refinement_flags
_atom_site_occupancy
_atom_site_disorder_assembly
_atom_site_disorder_group
_atom_site_type_symbol
Cl1 0.19975(12) 0.75721(5) 0.19399(4) 0.0762(2) Uani d . 1 . . Cl
Cl2 -0.04401(12) 0.83104(5) 0.30557(5) 0.0847(2) Uani d . 1 . . Cl
Cl3 -0.04530(17) 0.27431(6) 0.50423(6) 0.0966(3) Uani d . 1 . . Cl
O1 0.4095(3) 0.68605(15) 0.35386(12) 0.0759(6) Uani d . 1 . . O
O2 -0.2168(3) 0.42321(14) 0.02794(10) 0.0725(5) Uani d . 1 . . O
N1 0.0678(3) 0.60363(15) 0.32528(11) 0.0576(5) Uiso d . 1 . . N
C1 0.2175(4) 0.4981(2) 0.41507(15) 0.0650(7) Uani d . 1 . . C
H1 0.3522 0.5329 0.4199 0.078 Uiso calc . 1 . . H
C2 0.1898(5) 0.4210(2) 0.45682(16) 0.0712(7) Uani d . 1 . . C
H2 0.3047 0.4046 0.4902 0.085 Uiso calc . 1 . . H
C3 -0.0069(4) 0.3686(2) 0.44924(16) 0.0670(7) Uani d . 1 . . C
C4 -0.1740(5) 0.3921(2) 0.40039(17) 0.0733(8) Uani d . 1 . . C
H4 -0.3063 0.3559 0.3950 0.088 Uiso calc . 1 . . H
C5 -0.1496(4) 0.4691(2) 0.35875(16) 0.0686(7) Uani d . 1 . . C
H5 -0.2652 0.4846 0.3254 0.082 Uiso calc . 1 . . H
C6 0.0470(4) 0.52367(18) 0.36630(13) 0.0557(6) Uani d . 1 . . C
C7 0.2259(4) 0.67463(19) 0.32424(14) 0.0602(6) Uani d . 1 . . C
C8 0.0717(4) 0.72946(18) 0.27028(15) 0.0617(6) Uani d . 1 . . C
C9 -0.0907(4) 0.64157(19) 0.26973(14) 0.0559(6) Uani d . 1 . . C
H9 -0.257(4) 0.666(2) 0.2823(15) 0.067 Uiso d . 1 . . H
C10 -0.1204(4) 0.58178(17) 0.20639(13) 0.0523(5) Uani d . 1 . . C
C11 -0.3142(4) 0.58941(18) 0.16152(15) 0.0609(6) Uani d . 1 . . C
H11 -0.4272 0.6322 0.1715 0.073 Uiso calc . 1 . . H
C12 -0.3450(4) 0.5360(2) 0.10288(14) 0.0611(6) Uani d . 1 . . C
H12 -0.4770 0.5423 0.0737 0.073 Uiso calc . 1 . . H
C13 -0.1745(4) 0.47175(18) 0.08770(12) 0.0534(5) Uani d . 1 . . C
C14 -0.0525(5) 0.3556(2) 0.01074(16) 0.0763(8) Uani d . 1 . . C
H14A -0.1025 0.3259 -0.0321 0.114 Uiso calc . 1 . . H
H14B -0.0355 0.3087 0.0463 0.114 Uiso calc . 1 . . H
H14C 0.0916 0.3862 0.0063 0.114 Uiso calc . 1 . . H
C15 0.0176(4) 0.46181(19) 0.13213(15) 0.0607(6) Uani d . 1 . . C
H15 0.1295 0.4182 0.1228 0.073 Uiso calc . 1 . . H
C16 0.0432(4) 0.51627(19) 0.18994(15) 0.0602(6) Uani d . 1 . . C
H16 0.1746 0.5093 0.2193 0.072 Uiso calc . 1 . . H

loop_
_atom_site_aniso_label
_atom_site_aniso_U_11
_atom_site_aniso_U_22
_atom_site_aniso_U_33
_atom_site_aniso_U_12
_atom_site_aniso_U_13
_atom_site_aniso_U_23
Cl1 0.0770(4) 0.0699(4) 0.0846(5) 0.0061(3) 0.0261(3) 0.0098(3)
Cl2 0.0780(4) 0.0654(4) 0.1123(6) 0.0086(3) 0.0179(4) -0.0283(4)
Cl3 0.1166(6) 0.0724(5) 0.1029(7) -0.0035(4) 0.0211(5) 0.0177(4)
O1 0.0567(9) 0.0824(13) 0.0878(14) -0.0133(8) 0.0005(9) -0.0053(11)
O2 0.0917(12) 0.0659(11) 0.0579(11) 0.0091(9) -0.0071(9) -0.0084(9)
C1 0.0561(12) 0.0721(16) 0.0664(16) -0.0074(11) 0.0013(11) -0.0084(13)
C2 0.0786(16) 0.0681(16) 0.0660(17) 0.0005(13) 0.0003(13) -0.0026(14)
C3 0.0757(14) 0.0604(15) 0.0665(16) -0.0025(12) 0.0171(12) -0.0077(12)
C4 0.0689(14) 0.0722(17) 0.080(2) -0.0183(12) 0.0117(13) -0.0045(15)
C5 0.0573(12) 0.0806(18) 0.0670(16) -0.0125(12) -0.0005(11) -0.0039(14)
C6 0.0576(11) 0.0596(13) 0.0505(13) -0.0040(10) 0.0078(10) -0.0083(10)
C7 0.0527(11) 0.0625(14) 0.0671(15) -0.0064(10) 0.0151(10) -0.0136(12)
C8 0.0644(13) 0.0554(13) 0.0671(15) 0.0037(10) 0.0172(11) -0.0111(11)
C9 0.0532(10) 0.0597(13) 0.0555(13) 0.0008(10) 0.0075(9) -0.0092(11)
C10 0.0525(11) 0.0508(12) 0.0536(13) 0.0029(9) 0.0053(9) 0.0000(10)
C11 0.0538(11) 0.0606(13) 0.0685(16) 0.0128(10) 0.0051(10) -0.0002(12)
C12 0.0546(11) 0.0649(14) 0.0623(15) 0.0100(10) -0.0054(10) 0.0024(12)
C13 0.0600(11) 0.0518(12) 0.0477(12) -0.0042(10) -0.0001(10) 0.0033(10)
C14 0.1047(19) 0.0586(15) 0.0671(18) 0.0098(14) 0.0165(15) -0.0063(13)
C15 0.0592(12) 0.0585(13) 0.0639(15) 0.0144(10) 0.0024(11) -0.0037(12)
C16 0.0508(11) 0.0659(14) 0.0621(15) 0.0123(10) -0.0077(10) -0.0094(12)

loop_
_atom_type_symbol
_atom_type_description
_atom_type_scat_dispersion_real
_atom_type_scat_dispersion_imag
_atom_type_scat_source
C C 0.0033 0.0016 'International Tables Vol C Tables 4.2.6.8 and 6.1.1.4'
H H 0.0000 0.0000 'International Tables Vol C Tables 4.2.6.8 and 6.1.1.4'
N N 0.0061 0.0033 'International Tables Vol C Tables 4.2.6.8 and 6.1.1.4'
O O 0.0106 0.0060 'International Tables Vol C Tables 4.2.6.8 and 6.1.1.4'
Cl Cl 0.1484 0.1585 'International Tables Vol C Tables 4.2.6.8 and 6.1.1.4'

loop_
_geom_angle_atom_site_label_1
_geom_angle_atom_site_label_2
_geom_angle_atom_site_label_3
_geom_angle
_geom_angle_publ_flag
C13 O2 C14 117.5(2) y
C7 N1 C6 133.9(2) y
C7 N1 C9 96.4(2) y
C6 N1 C9 129.7(2) y
C6 C1 C2 120.3(2) ?
C3 C2 C1 120.1(3) ?
C4 C3 C2 120.0(3) ?
C4 C3 Cl3 120.1(2) ?
C2 C3 Cl3 119.9(2) ?
C3 C4 C5 120.6(3) ?
C4 C5 C6 120.2(3) ?
C1 C6 C5 118.8(3) ?
C1 C6 N1 121.2(2) ?
C5 C6 N1 120.0(2) ?
O1 C7 N1 132.8(3) ?
O1 C7 C8 136.2(2) ?
N1 C7 C8 91.02(19) ?
C7 C8 C9 85.9(2) y
C7 C8 Cl2 111.74(19) y
C9 C8 Cl2 113.73(17) y
C7 C8 Cl1 114.98(17) y
C9 C8 Cl1 118.01(19) y
Cl2 C8 Cl1 110.48(15) y
N1 C9 C10 115.3(2) ?
N1 C9 C8 86.33(18) ?
C10 C9 C8 119.3(2) ?
C11 C10 C16 117.0(2) ?
C11 C10 C9 121.0(2) ?
C16 C10 C9 121.9(2) ?
C12 C11 C10 122.2(2) ?
C11 C12 C13 118.9(2) ?
O2 C13 C15 125.1(2) y
O2 C13 C12 115.0(2) y
C15 C13 C12 119.8(2) ?
C16 C15 C13 119.7(2) ?
C15 C16 C10 122.2(2) ?

loop_
_geom_bond_atom_site_label_1
_geom_bond_atom_site_label_2
_geom_bond_site_symmetry_2
_geom_bond_distance
_geom_bond_publ_flag
Cl1 C8 . 1.760(3) y
Cl2 C8 . 1.755(3) y
Cl3 C3 . 1.738(3) y
O1 C7 . 1.193(3) y
O2 C13 . 1.359(3) y
O2 C14 . 1.418(3) y
N1 C7 . 1.370(3) y
N1 C6 . 1.398(3) y
N1 C9 . 1.474(3) y
C1 C6 . 1.375(4) ?
C1 C2 . 1.379(4) ?
C2 C3 . 1.371(4) ?
C3 C4 . 1.355(4) ?
C4 C5 . 1.374(4) ?
C5 C6 . 1.387(4) ?
C7 C8 . 1.544(4) y
C8 C9 . 1.568(4) y
C9 C10 . 1.497(4) y
C10 C11 . 1.385(3) ?
C10 C16 . 1.390(3) ?
C11 C12 . 1.371(4) ?
C12 C13 . 1.401(4) ?
C13 C15 . 1.375(3) ?
C15 C16 . 1.365(4) ?

loop_
_geom_torsion_atom_site_label_1
_geom_torsion_atom_site_label_2
_geom_torsion_atom_site_label_3
_geom_torsion_atom_site_label_4
_geom_torsion
C6 C1 C2 C3 1.0(4)
C1 C2 C3 C4 0.4(5)
C1 C2 C3 Cl3 -177.5(2)
C2 C3 C4 C5 -0.8(5)
Cl3 C3 C4 C5 177.0(3)
C3 C4 C5 C6 0.0(5)
C2 C1 C6 C5 -1.8(4)
C2 C1 C6 N1 177.5(3)
C4 C5 C6 C1 1.3(4)
C4 C5 C6 N1 -178.0(3)
C7 N1 C6 C1 -5.9(4)
C9 N1 C6 C1 178.4(2)
C7 N1 C6 C5 173.4(3)
C9 N1 C6 C5 -2.3(4)
C6 N1 C7 O1 8.8(5)
C9 N1 C7 O1 -174.5(3)
C6 N1 C7 C8 -171.8(3)
C9 N1 C7 C8 4.85(19)
O1 C7 C8 C9 174.8(3)
N1 C7 C8 C9 -4.54(18)
O1 C7 C8 Cl2 -71.2(4)
N1 C7 C8 Cl2 109.41(19)
O1 C7 C8 Cl1 55.7(4)
N1 C7 C8 Cl1 -123.63(19)
C7 N1 C9 C10 116.0(2)
C6 N1 C9 C10 -67.2(3)
C7 N1 C9 C8 -4.78(19)
C6 N1 C9 C8 172.1(2)
C7 C8 C9 N1 4.23(17)
Cl2 C8 C9 N1 -107.8(2)
Cl1 C8 C9 N1 120.43(19)
C7 C8 C9 C10 -112.8(2)
Cl2 C8 C9 C10 135.2(2)
Cl1 C8 C9 C10 3.4(3)
N1 C9 C10 C11 157.1(2)
C8 C9 C10 C11 -102.3(3)
N1 C9 C10 C16 -22.7(3)
C8 C9 C10 C16 77.9(3)
C16 C10 C11 C12 -0.7(4)
C9 C10 C11 C12 179.5(3)
C10 C11 C12 C13 -0.2(4)
C14 O2 C13 C15 1.5(4)
C14 O2 C13 C12 -178.5(2)
C11 C12 C13 O2 -178.7(2)
C11 C12 C13 C15 1.3(4)
O2 C13 C15 C16 178.5(2)
C12 C13 C15 C16 -1.5(4)
C13 C15 C16 C10 0.6(4)
C11 C10 C16 C15 0.5(4)
C9 C10 C16 C15 -179.7(3)

loop_
_cod_related_entry_id
_cod_related_entry_database
_cod_related_entry_code
1 ChemSpider 2278137
